data_1566336
loop_
_publ_author_name
'Deziel, Anthony P.'
'Espinosa, Matthew R.'
'Pavlovic, Ljiljana'
'Charboneau, David J.'
'Hazari, Nilay'
'Hopmann, Kathrin H.'
'Mercado, Brandon Q.'

_publ_section_title
;
 Ligand and solvent effects on CO2 insertion into group 10 metal alkyl
 bonds
;
_journal_issue 8
_journal_name_full 'Chemical Science'
_journal_page_first 2391
_journal_page_last 2404
_journal_paper_doi 10.1039/D1SC06346D
_journal_volume 13
_journal_year 2022
_chemical_formula_moiety 'C50 H94 B2 N6 Ni2 P4'
_chemical_formula_sum 'C50 H94 B2 N6 Ni2 P4'
_chemical_formula_weight 1042.23
_space_group_crystal_system triclinic
_space_group_IT_number 2
_space_group_name_Hall '-P 1'
_space_group_name_H-M_alt 'P -1'
_atom_sites_solution_hydrogens geom
_atom_sites_solution_primary SHELXT
_atom_sites_solution_secondary difmap
_audit_creation_method SHELXL-2014/7
_audit_update_record
;
2021-09-03 deposited with the CCDC.	2022-02-01 downloaded from the CCDC.
;
_cell_angle_alpha 103.985(7)
_cell_angle_beta 111.062(7)
_cell_angle_gamma 90.654(5)
_cell_formula_units_Z 1
_cell_length_a 10.5516(6)
_cell_length_b 11.9228(9)
_cell_length_c 13.7755(12)
_cell_measurement_reflns_used 6672
_cell_measurement_temperature 93(2)
_cell_measurement_theta_max 65.8380
_cell_measurement_theta_min 3.5420
_cell_volume 1560.0(2)
_computing_cell_refinement 'CrysAlisPro 1.171.40.67a (Rigaku OD, 2019)'
_computing_data_collection 'CrysAlisPro 1.171.40.67a (Rigaku OD, 2019)'
_computing_data_reduction 'CrysAlisPro 1.171.40.67a (Rigaku OD, 2019)'
_computing_molecular_graphics 'Olex2 (Dolomanov et al., 2009)'
_computing_publication_material 'CIFTAB-2014/2 (Sheldrick, 2014)'
_computing_structure_refinement 'SHELXL-2014/7 (Sheldrick, 2014)'
_computing_structure_solution 'SHELXT-2014/5 (Sheldrick, 2014)'
_diffrn_ambient_temperature 93(2)
_diffrn_detector_area_resol_mean 22.2
_diffrn_measured_fraction_theta_full 0.981
_diffrn_measured_fraction_theta_max 0.981
_diffrn_measurement_device_type 'Rigaku Saturn 944+ CCD'
_diffrn_measurement_method \w
_diffrn_radiation_type CuK\a
_diffrn_radiation_wavelength 1.54184
_diffrn_reflns_av_R_equivalents 0.1493
_diffrn_reflns_av_unetI/netI 0.0851
_diffrn_reflns_Laue_measured_fraction_full 0.981
_diffrn_reflns_Laue_measured_fraction_max 0.981
_diffrn_reflns_limit_h_max 11
_diffrn_reflns_limit_h_min -12
_diffrn_reflns_limit_k_max 14
_diffrn_reflns_limit_k_min -14
_diffrn_reflns_limit_l_max 16
_diffrn_reflns_limit_l_min -16
_diffrn_reflns_number 37353
_diffrn_reflns_point_group_measured_fraction_full 0.981
_diffrn_reflns_point_group_measured_fraction_max 0.981
_diffrn_reflns_theta_full 66.601
_diffrn_reflns_theta_max 66.601
_diffrn_reflns_theta_min 3.564
_diffrn_source 'microfocus rotating anode'
_exptl_absorpt_coefficient_mu 1.969
_exptl_absorpt_correction_T_max 1.00000
_exptl_absorpt_correction_T_min 0.65466
_exptl_absorpt_correction_type multi-scan
_exptl_absorpt_process_details
; 
CrysAlisPro 1.171.40.67a (Rigaku Oxford Diffraction, 2019) 
Empirical absorption correction using spherical harmonics, 
 implemented in SCALE3 ABSPACK scaling algorithm. 
;
_exptl_crystal_colour Colorless
_exptl_crystal_density_diffrn 1.109
_exptl_crystal_description Plate
_exptl_crystal_F_000 562
_exptl_crystal_size_max 0.200
_exptl_crystal_size_mid 0.080
_exptl_crystal_size_min 0.020
_refine_diff_density_max 1.025
_refine_diff_density_min -0.476
_refine_diff_density_rms 0.087
_refine_ls_extinction_method none
_refine_ls_goodness_of_fit_ref 1.041
_refine_ls_hydrogen_treatment constr
_refine_ls_matrix_type full
_refine_ls_number_parameters 477
_refine_ls_number_reflns 5403
_refine_ls_number_restraints 565
_refine_ls_restrained_S_all 0.998
_refine_ls_R_factor_all 0.1188
_refine_ls_R_factor_gt 0.0794
_refine_ls_shift/su_max 0.000
_refine_ls_shift/su_mean 0.000
_refine_ls_structure_factor_coef Fsqd
_refine_ls_weighting_details 'w=1/[\s^2^(Fo^2^)+(0.1152P)^2^+1.7063P] where P=(Fo^2^+2Fc^2^)/3'
_refine_ls_weighting_scheme calc
_refine_ls_wR_factor_gt 0.2006
_refine_ls_wR_factor_ref 0.2239
_reflns_Friedel_coverage 0.000
_reflns_number_gt 3561
_reflns_number_total 5403
_reflns_threshold_expression 'I > 2\s(I)'
_cod_data_source_file d1sc06346d3.cif
_cod_data_source_block 007a-19019
_cod_depositor_comments 'Adding full bibliography for 1566334--1566339.cif.'
_cod_database_code 1566336
_shelx_shelxl_version_number 2014/7
_shelx_space_group_comment
; 
The symmetry employed for this shelxl refinement is uniquely defined 
by the following loop, which should always be used as a source of 
symmetry information in preference to the above space-group names. 
They are only intended as comments. 
;
_shelx_estimated_absorpt_t_min 0.694
_shelx_estimated_absorpt_t_max 0.962

loop_
_space_group_symop_operation_xyz
'x, y, z'
'-x, -y, -z'

loop_
_atom_site_label
_atom_site_type_symbol
_atom_site_fract_x
_atom_site_fract_y
_atom_site_fract_z
_atom_site_U_iso_or_equiv
_atom_site_adp_type
_atom_site_occupancy
_atom_site_site_symmetry_order
_atom_site_calc_flag
_atom_site_refinement_flags_posn
_atom_site_refinement_flags_adp
_atom_site_refinement_flags_occupancy
_atom_site_disorder_assembly
_atom_site_disorder_group
Ni1 Ni 0.02662(9) 0.61298(8) 0.38246(8) 0.0368(3) Uani 1 1 d . . . . .
P1B P 0.1437(11) 0.3866(9) 0.7595(9) 0.0329(16) Uani 0.509(14) 1 d D U P A 2
P2B P 0.2245(12) 0.7035(9) 0.4208(8) 0.0399(18) Uani 0.509(14) 1 d D U P A 2
N1 N 0.0073(4) 0.5267(4) 0.4726(3) 0.0314(9) Uani 1 1 d . . . . .
N2 N 0.3304(4) 0.4376(4) 0.6557(4) 0.0429(12) Uani 1 1 d . . . . .
N3 N 0.3579(4) 0.5438(4) 0.5454(5) 0.0474(13) Uani 1 1 d . . . . .
B1 B 0.3987(6) 0.5441(6) 0.6552(7) 0.0495(19) Uani 1 1 d . . . . .
C2 C 0.5080(6) 0.6320(6) 0.7553(7) 0.063(2) Uani 1 1 d . . . . .
H2A H 0.4643 0.6715 0.8041 0.095 Uiso 1 1 calc R U . . .
H2B H 0.5475 0.6895 0.7311 0.095 Uiso 1 1 calc R U . . .
H2C H 0.5804 0.5897 0.7933 0.095 Uiso 1 1 calc R U . . .
C3 C 0.2650(5) 0.3737(5) 0.5495(5) 0.0394(13) Uani 1 1 d . . . . .
C4 C 0.1984(5) 0.2604(5) 0.5069(5) 0.0402(13) Uani 1 1 d . . . . .
H4 H 0.1872 0.2161 0.5525 0.048 Uiso 1 1 calc R U . . .
C5 C 0.1496(6) 0.2155(5) 0.3968(5) 0.0422(13) Uani 1 1 d . . . . .
H5 H 0.1044 0.1387 0.3662 0.051 Uiso 1 1 calc R U . . .
C6 C 0.1651(6) 0.2799(5) 0.3293(5) 0.0457(14) Uani 1 1 d . . . . .
H6 H 0.1294 0.2471 0.2534 0.055 Uiso 1 1 calc R U . . .
C7 C 0.2324(6) 0.3924(5) 0.3719(6) 0.0462(15) Uani 1 1 d . . . . .
H7 H 0.2434 0.4364 0.3259 0.055 Uiso 1 1 calc R U . . .
C8 C 0.2820(5) 0.4377(5) 0.4805(5) 0.0408(13) Uani 1 1 d . . . . .
C9 C 0.3268(6) 0.3974(5) 0.7450(5) 0.0465(15) Uani 1 1 d . . . . .
H9BC H 0.3922 0.4502 0.8123 0.056 Uiso 0.509(14) 1 calc R U P A 2
H9BD H 0.3595 0.3195 0.7390 0.056 Uiso 0.509(14) 1 calc R U P A 2
H9AA H 0.4026 0.4414 0.8112 0.056 Uiso 0.491(14) 1 calc R U P A 1
H9AB H 0.3433 0.3146 0.7327 0.056 Uiso 0.491(14) 1 calc R U P A 1
C10B C 0.1751(14) 0.2669(13) 0.8347(11) 0.041(3) Uani 0.509(14) 1 d D U P A 2
C11B C 0.150(2) 0.1524(16) 0.7460(16) 0.048(5) Uani 0.509(14) 1 d D U P A 2
H11A H 0.0665 0.1524 0.6846 0.073 Uiso 0.509(14) 1 calc R U P A 2
H11B H 0.1412 0.0865 0.7747 0.073 Uiso 0.509(14) 1 calc R U P A 2
H11C H 0.2279 0.1458 0.7224 0.073 Uiso 0.509(14) 1 calc R U P A 2
C12B C 0.0716(15) 0.2657(15) 0.8902(12) 0.048(3) Uani 0.509(14) 1 d D U P A 2
H12A H 0.0829 0.3409 0.9424 0.072 Uiso 0.509(14) 1 calc R U P A 2
H12B H 0.0876 0.2039 0.9276 0.072 Uiso 0.509(14) 1 calc R U P A 2
H12C H -0.0215 0.2515 0.8358 0.072 Uiso 0.509(14) 1 calc R U P A 2
C13B C 0.3179(15) 0.2721(14) 0.9218(13) 0.046(3) Uani 0.509(14) 1 d D U P A 2
H13A H 0.3865 0.2659 0.8887 0.069 Uiso 0.509(14) 1 calc R U P A 2
H13B H 0.3199 0.2076 0.9548 0.069 Uiso 0.509(14) 1 calc R U P A 2
H13C H 0.3380 0.3461 0.9773 0.069 Uiso 0.509(14) 1 calc R U P A 2
C14B C 0.1564(13) 0.5285(12) 0.8618(9) 0.042(3) Uani 0.509(14) 1 d D U P A 2
C15B C 0.0144(14) 0.5421(13) 0.8698(12) 0.044(3) Uani 0.509(14) 1 d D U P A 2
H15A H -0.0567 0.5207 0.7972 0.065 Uiso 0.509(14) 1 calc R U P A 2
H15B H 0.0108 0.6231 0.9056 0.065 Uiso 0.509(14) 1 calc R U P A 2
H15C H -0.0009 0.4913 0.9117 0.065 Uiso 0.509(14) 1 calc R U P A 2
C16B C 0.2663(15) 0.5492(13) 0.9750(9) 0.053(4) Uani 0.509(14) 1 d D U P A 2
H16A H 0.2462 0.4933 1.0107 0.080 Uiso 0.509(14) 1 calc R U P A 2
H16B H 0.2674 0.6284 1.0171 0.080 Uiso 0.509(14) 1 calc R U P A 2
H16C H 0.3558 0.5390 0.9696 0.080 Uiso 0.509(14) 1 calc R U P A 2
C17B C 0.180(2) 0.6238(17) 0.8112(16) 0.044(4) Uani 0.509(14) 1 d D U P A 2
H17A H 0.2703 0.6206 0.8054 0.065 Uiso 0.509(14) 1 calc R U P A 2
H17B H 0.1771 0.7000 0.8566 0.065 Uiso 0.509(14) 1 calc R U P A 2
H17C H 0.1094 0.6119 0.7392 0.065 Uiso 0.509(14) 1 calc R U P A 2
C18B C 0.3840(6) 0.6331(5) 0.4978(7) 0.0572(18) Uani 1 1 d . U . . .
H18C H 0.4285 0.5990 0.4469 0.069 Uiso 0.509(14) 1 calc R U P A 2
H18D H 0.4500 0.6957 0.5558 0.069 Uiso 0.509(14) 1 calc R U P A 2
H18A H 0.4070 0.5961 0.4346 0.069 Uiso 0.491(14) 1 calc R U P A 1
H18B H 0.4644 0.6868 0.5510 0.069 Uiso 0.491(14) 1 calc R U P A 1
C19B C 0.2824(11) 0.7480(11) 0.3171(12) 0.040(3) Uani 0.509(14) 1 d D U P A 2
C20B C 0.2459(14) 0.6377(11) 0.2229(12) 0.040(3) Uani 0.509(14) 1 d D U P A 2
H20A H 0.3022 0.5773 0.2464 0.061 Uiso 0.509(14) 1 calc R U P A 2
H20B H 0.2631 0.6556 0.1626 0.061 Uiso 0.509(14) 1 calc R U P A 2
H20C H 0.1491 0.6098 0.1996 0.061 Uiso 0.509(14) 1 calc R U P A 2
C21B C 0.2063(14) 0.8464(12) 0.2770(15) 0.045(3) Uani 0.509(14) 1 d D U P A 2
H21A H 0.1093 0.8318 0.2642 0.068 Uiso 0.509(14) 1 calc R U P A 2
H21B H 0.2161 0.8499 0.2096 0.068 Uiso 0.509(14) 1 calc R U P A 2
H21C H 0.2449 0.9204 0.3314 0.068 Uiso 0.509(14) 1 calc R U P A 2
C22B C 0.4345(11) 0.7860(11) 0.3523(14) 0.044(3) Uani 0.509(14) 1 d D U P A 2
H22A H 0.4606 0.8574 0.4113 0.066 Uiso 0.509(14) 1 calc R U P A 2
H22B H 0.4528 0.8005 0.2913 0.066 Uiso 0.509(14) 1 calc R U P A 2
H22C H 0.4877 0.7246 0.3770 0.066 Uiso 0.509(14) 1 calc R U P A 2
C23B C 0.2430(13) 0.8404(11) 0.5322(12) 0.040(3) Uani 0.509(14) 1 d D U P A 2
C24B C 0.1188(19) 0.907(2) 0.4969(16) 0.044(4) Uani 0.509(14) 1 d D U P A 2
H24A H 0.1170 0.9345 0.4348 0.066 Uiso 0.509(14) 1 calc R U P A 2
H24B H 0.1247 0.9742 0.5566 0.066 Uiso 0.509(14) 1 calc R U P A 2
H24C H 0.0351 0.8560 0.4768 0.066 Uiso 0.509(14) 1 calc R U P A 2
C25B C 0.3732(12) 0.9238(10) 0.5707(14) 0.045(3) Uani 0.509(14) 1 d D U P A 2
H25A H 0.4528 0.8799 0.5844 0.068 Uiso 0.509(14) 1 calc R U P A 2
H25B H 0.3813 0.9817 0.6373 0.068 Uiso 0.509(14) 1 calc R U P A 2
H25C H 0.3687 0.9633 0.5150 0.068 Uiso 0.509(14) 1 calc R U P A 2
C26B C 0.2395(17) 0.7994(14) 0.6278(13) 0.040(3) Uani 0.509(14) 1 d D U P A 2
H26A H 0.1571 0.7456 0.6048 0.061 Uiso 0.509(14) 1 calc R U P A 2
H26B H 0.2388 0.8666 0.6849 0.061 Uiso 0.509(14) 1 calc R U P A 2
H26C H 0.3205 0.7597 0.6552 0.061 Uiso 0.509(14) 1 calc R U P A 2
P2A P 0.2373(12) 0.7185(9) 0.4542(8) 0.0357(17) Uani 0.491(14) 1 d D U P A 1
C23A C 0.2473(13) 0.8416(11) 0.5751(12) 0.038(3) Uani 0.491(14) 1 d D U P A 1
C26A C 0.2153(19) 0.7837(16) 0.6522(15) 0.047(4) Uani 0.491(14) 1 d D U P A 1
H26D H 0.1193 0.7509 0.6204 0.070 Uiso 0.491(14) 1 calc R U P A 1
H26E H 0.2321 0.8414 0.7208 0.070 Uiso 0.491(14) 1 calc R U P A 1
H26F H 0.2739 0.7214 0.6649 0.070 Uiso 0.491(14) 1 calc R U P A 1
C24A C 0.133(2) 0.919(2) 0.5395(17) 0.045(5) Uani 0.491(14) 1 d D U P A 1
H24D H 0.1544 0.9644 0.4958 0.068 Uiso 0.491(14) 1 calc R U P A 1
H24E H 0.1253 0.9719 0.6034 0.068 Uiso 0.491(14) 1 calc R U P A 1
H24F H 0.0460 0.8701 0.4968 0.068 Uiso 0.491(14) 1 calc R U P A 1
C25A C 0.3827(12) 0.9202(11) 0.6356(15) 0.046(3) Uani 0.491(14) 1 d D U P A 1
H25D H 0.4585 0.8721 0.6495 0.070 Uiso 0.491(14) 1 calc R U P A 1
H25E H 0.3827 0.9682 0.7043 0.070 Uiso 0.491(14) 1 calc R U P A 1
H25F H 0.3933 0.9706 0.5918 0.070 Uiso 0.491(14) 1 calc R U P A 1
C19A C 0.3204(11) 0.7774(10) 0.3727(12) 0.040(3) Uani 0.491(14) 1 d D U P A 1
C20A C 0.2963(14) 0.6787(13) 0.2705(13) 0.042(3) Uani 0.491(14) 1 d D U P A 1
H20D H 0.3210 0.6063 0.2906 0.062 Uiso 0.491(14) 1 calc R U P A 1
H20E H 0.3528 0.6983 0.2327 0.062 Uiso 0.491(14) 1 calc R U P A 1
H20F H 0.1997 0.6688 0.2230 0.062 Uiso 0.491(14) 1 calc R U P A 1
C22A C 0.4749(11) 0.8164(11) 0.4258(15) 0.042(3) Uani 0.491(14) 1 d D U P A 1
H22D H 0.4935 0.8804 0.4907 0.064 Uiso 0.491(14) 1 calc R U P A 1
H22E H 0.5056 0.8426 0.3750 0.064 Uiso 0.491(14) 1 calc R U P A 1
H22F H 0.5238 0.7509 0.4456 0.064 Uiso 0.491(14) 1 calc R U P A 1
C21A C 0.2511(14) 0.8817(11) 0.3402(14) 0.044(3) Uani 0.491(14) 1 d D U P A 1
H21D H 0.1526 0.8593 0.3021 0.066 Uiso 0.491(14) 1 calc R U P A 1
H21E H 0.2889 0.9072 0.2927 0.066 Uiso 0.491(14) 1 calc R U P A 1
H21F H 0.2674 0.9454 0.4049 0.066 Uiso 0.491(14) 1 calc R U P A 1
C14A C 0.1937(13) 0.5632(12) 0.8603(10) 0.040(3) Uani 0.491(14) 1 d D U P A 1
P1A P 0.1714(12) 0.4113(9) 0.7679(10) 0.0361(18) Uani 0.491(14) 1 d D U P A 1
C10A C 0.2149(14) 0.3023(13) 0.8538(11) 0.042(3) Uani 0.491(14) 1 d D U P A 1
C11A C 0.174(2) 0.1810(16) 0.7740(14) 0.036(4) Uani 0.491(14) 1 d D U P A 1
H11D H 0.0759 0.1727 0.7298 0.054 Uiso 0.491(14) 1 calc R U P A 1
H11E H 0.1923 0.1215 0.8141 0.054 Uiso 0.491(14) 1 calc R U P A 1
H11F H 0.2263 0.1715 0.7273 0.054 Uiso 0.491(14) 1 calc R U P A 1
C12A C 0.1328(16) 0.3123(13) 0.9276(12) 0.045(3) Uani 0.491(14) 1 d D U P A 1
H12D H 0.1650 0.3851 0.9847 0.067 Uiso 0.491(14) 1 calc R U P A 1
H12E H 0.1456 0.2464 0.9598 0.067 Uiso 0.491(14) 1 calc R U P A 1
H12F H 0.0356 0.3116 0.8850 0.067 Uiso 0.491(14) 1 calc R U P A 1
C13A C 0.3674(14) 0.3078(16) 0.9251(13) 0.047(4) Uani 0.491(14) 1 d D U P A 1
H13D H 0.4216 0.2946 0.8795 0.070 Uiso 0.491(14) 1 calc R U P A 1
H13E H 0.3793 0.2477 0.9644 0.070 Uiso 0.491(14) 1 calc R U P A 1
H13F H 0.3978 0.3845 0.9767 0.070 Uiso 0.491(14) 1 calc R U P A 1
C15A C 0.0726(15) 0.5819(13) 0.8975(12) 0.040(3) Uani 0.491(14) 1 d D U P A 1
H15D H -0.0126 0.5701 0.8344 0.060 Uiso 0.491(14) 1 calc R U P A 1
H15E H 0.0844 0.6613 0.9432 0.060 Uiso 0.491(14) 1 calc R U P A 1
H15F H 0.0689 0.5262 0.9386 0.060 Uiso 0.491(14) 1 calc R U P A 1
C16A C 0.3272(13) 0.5942(12) 0.9602(10) 0.044(3) Uani 0.491(14) 1 d D U P A 1
H16D H 0.3306 0.5409 1.0051 0.066 Uiso 0.491(14) 1 calc R U P A 1
H16E H 0.3308 0.6742 1.0019 0.066 Uiso 0.491(14) 1 calc R U P A 1
H16F H 0.4053 0.5871 0.9374 0.066 Uiso 0.491(14) 1 calc R U P A 1
C17A C 0.186(2) 0.6445(16) 0.7883(16) 0.042(4) Uani 0.491(14) 1 d D U P A 1
H17D H 0.2562 0.6306 0.7575 0.063 Uiso 0.491(14) 1 calc R U P A 1
H17E H 0.1998 0.7255 0.8312 0.063 Uiso 0.491(14) 1 calc R U P A 1
H17F H 0.0953 0.6297 0.7300 0.063 Uiso 0.491(14) 1 calc R U P A 1

loop_
_atom_site_aniso_label
_atom_site_aniso_U_11
_atom_site_aniso_U_22
_atom_site_aniso_U_33
_atom_site_aniso_U_23
_atom_site_aniso_U_13
_atom_site_aniso_U_12
Ni1 0.0253(5) 0.0398(5) 0.0522(6) 0.0134(4) 0.0216(4) 0.0068(4)
P1B 0.022(4) 0.041(4) 0.033(2) 0.002(2) 0.011(2) 0.004(3)
P2B 0.028(3) 0.032(3) 0.065(5) 0.008(3) 0.026(3) 0.0060(19)
N1 0.0183(18) 0.034(2) 0.041(3) 0.0036(18) 0.0137(18) 0.0030(17)
N2 0.021(2) 0.045(3) 0.056(3) 0.001(2) 0.015(2) 0.0075(19)
N3 0.020(2) 0.031(2) 0.087(4) 0.007(2) 0.020(2) 0.0029(18)
B1 0.022(3) 0.037(3) 0.077(6) 0.003(3) 0.011(3) 0.009(3)
C2 0.028(3) 0.046(4) 0.097(6) 0.004(4) 0.010(3) 0.002(3)
C3 0.021(2) 0.044(3) 0.057(4) 0.008(3) 0.022(2) 0.010(2)
C4 0.029(3) 0.039(3) 0.060(4) 0.011(3) 0.026(3) 0.006(2)
C5 0.037(3) 0.033(3) 0.059(4) 0.005(3) 0.026(3) 0.005(2)
C6 0.040(3) 0.044(3) 0.053(4) 0.007(3) 0.022(3) 0.009(3)
C7 0.033(3) 0.045(3) 0.074(5) 0.021(3) 0.034(3) 0.010(2)
C8 0.020(2) 0.039(3) 0.063(4) 0.008(3) 0.019(3) 0.009(2)
C9 0.029(3) 0.048(3) 0.050(4) 0.002(3) 0.008(3) 0.009(2)
C10B 0.036(7) 0.047(7) 0.043(6) 0.011(6) 0.019(5) 0.013(5)
C11B 0.052(10) 0.045(7) 0.051(8) 0.011(6) 0.022(7) 0.014(6)
C12B 0.040(7) 0.062(9) 0.046(7) 0.013(6) 0.020(6) 0.011(6)
C13B 0.041(7) 0.050(8) 0.051(7) 0.018(6) 0.020(6) 0.013(6)
C14B 0.035(6) 0.051(7) 0.038(5) 0.006(4) 0.016(5) 0.007(5)
C15B 0.033(6) 0.050(8) 0.044(7) 0.000(6) 0.018(5) 0.006(5)
C16B 0.048(7) 0.065(8) 0.040(5) 0.002(5) 0.016(5) 0.011(6)
C17B 0.037(7) 0.054(8) 0.042(8) 0.006(6) 0.020(6) 0.008(6)
C18B 0.030(3) 0.034(3) 0.110(5) 0.019(3) 0.028(3) 0.008(2)
C19B 0.017(5) 0.041(6) 0.063(7) 0.007(5) 0.020(5) -0.003(4)
C20B 0.026(6) 0.037(6) 0.060(7) 0.009(5) 0.021(5) 0.003(4)
C21B 0.027(6) 0.050(6) 0.071(9) 0.018(6) 0.029(6) 0.010(5)
C22B 0.021(5) 0.046(6) 0.070(9) 0.012(6) 0.025(5) 0.004(4)
C23B 0.028(5) 0.033(5) 0.066(7) 0.011(5) 0.026(5) 0.009(4)
C24B 0.031(6) 0.038(7) 0.068(11) 0.010(8) 0.027(7) 0.008(5)
C25B 0.034(5) 0.039(6) 0.065(9) 0.005(6) 0.027(6) -0.004(4)
C26B 0.028(7) 0.034(7) 0.057(7) 0.002(5) 0.019(5) -0.001(5)
P2A 0.022(2) 0.028(3) 0.063(5) 0.009(3) 0.026(3) 0.0042(19)
C23A 0.025(5) 0.032(5) 0.063(7) 0.009(5) 0.024(6) 0.005(4)
C26A 0.034(8) 0.043(7) 0.064(8) 0.011(6) 0.023(6) 0.002(5)
C24A 0.032(6) 0.030(7) 0.068(11) 0.005(8) 0.018(7) 0.007(5)
C25A 0.032(5) 0.038(6) 0.070(9) 0.006(6) 0.025(6) 0.003(4)
C19A 0.022(5) 0.034(6) 0.067(7) 0.013(5) 0.021(5) 0.000(4)
C20A 0.024(6) 0.041(7) 0.068(7) 0.019(5) 0.025(6) 0.008(5)
C22A 0.023(5) 0.037(6) 0.071(9) 0.015(6) 0.022(5) -0.002(4)
C21A 0.032(6) 0.042(6) 0.063(9) 0.014(6) 0.024(6) 0.005(5)
C14A 0.034(6) 0.043(6) 0.045(6) 0.003(5) 0.021(5) 0.000(4)
P1A 0.022(4) 0.043(4) 0.042(3) 0.005(3) 0.014(3) 0.001(3)
C10A 0.034(7) 0.047(7) 0.042(6) 0.007(5) 0.015(5) 0.001(5)
C11A 0.030(7) 0.048(8) 0.031(7) 0.013(5) 0.011(6) 0.005(6)
C12A 0.040(7) 0.049(8) 0.045(7) 0.009(6) 0.019(6) 0.001(6)
C13A 0.031(6) 0.064(10) 0.043(6) 0.012(6) 0.012(5) 0.005(5)
C15A 0.031(6) 0.047(7) 0.038(7) 0.000(6) 0.017(6) -0.003(5)
C16A 0.038(6) 0.044(7) 0.047(6) 0.006(5) 0.017(5) -0.002(5)
C17A 0.052(8) 0.034(6) 0.046(8) -0.001(5) 0.032(6) 0.006(5)

loop_
_atom_type_symbol
_atom_type_description
_atom_type_scat_dispersion_real
_atom_type_scat_dispersion_imag
_atom_type_scat_source
C C 0.0181 0.0091 'International Tables Vol C Tables 4.2.6.8 and 6.1.1.4'
H H 0.0000 0.0000 'International Tables Vol C Tables 4.2.6.8 and 6.1.1.4'
B B 0.0090 0.0039 'International Tables Vol C Tables 4.2.6.8 and 6.1.1.4'
N N 0.0311 0.0180 'International Tables Vol C Tables 4.2.6.8 and 6.1.1.4'
Ni Ni -3.0029 0.5091 'International Tables Vol C Tables 4.2.6.8 and 6.1.1.4'
P P 0.2955 0.4335 'International Tables Vol C Tables 4.2.6.8 and 6.1.1.4'

loop_
_geom_angle_atom_site_label_1
_geom_angle_atom_site_label_2
_geom_angle_atom_site_label_3
_geom_angle
_geom_angle_site_symmetry_1
_geom_angle_site_symmetry_3
_geom_angle_publ_flag
N1 Ni1 P1B 119.0(3) . 2_566 ?
N1 Ni1 P2B 118.9(3) . . ?
P1B Ni1 P2B 122.0(5) 2_566 . ?
N1 Ni1 P2A 111.3(3) . . ?
N1 Ni1 P1A 110.8(3) . 2_566 ?
P2A Ni1 P1A 137.9(4) . 2_566 ?
C14B P1B C10B 107.1(8) . . ?
C14B P1B C9 101.7(5) . . ?
C10B P1B C9 97.7(6) . . ?
C14B P1B Ni1 106.6(6) . 2_566 ?
C10B P1B Ni1 126.4(6) . 2_566 ?
C9 P1B Ni1 114.6(6) . 2_566 ?
C23B P2B C19B 107.4(7) . . ?
C23B P2B C18B 98.5(6) . . ?
C19B P2B C18B 101.2(7) . . ?
C23B P2B Ni1 106.1(6) . . ?
C19B P2B Ni1 124.2(6) . . ?
C18B P2B Ni1 116.4(6) . . ?
N1 N1 Ni1 178.7(5) 2_566 . ?
C3 N2 C9 122.5(5) . . ?
C3 N2 B1 107.7(5) . . ?
C9 N2 B1 129.8(5) . . ?
C8 N3 B1 109.4(5) . . ?
C8 N3 C18B 120.9(6) . . ?
B1 N3 C18B 129.8(5) . . ?
N3 B1 N2 105.7(5) . . ?
N3 B1 C2 127.7(6) . . ?
N2 B1 C2 126.2(7) . . ?
B1 C2 H2A 109.5 . . ?
B1 C2 H2B 109.5 . . ?
H2A C2 H2B 109.5 . . ?
B1 C2 H2C 109.5 . . ?
H2A C2 H2C 109.5 . . ?
H2B C2 H2C 109.5 . . ?
N2 C3 C4 130.3(6) . . ?
N2 C3 C8 109.3(5) . . ?
C4 C3 C8 120.2(6) . . ?
C5 C4 C3 117.9(5) . . ?
C5 C4 H4 121.0 . . ?
C3 C4 H4 121.1 . . ?
C4 C5 C6 121.5(5) . . ?
C4 C5 H5 119.3 . . ?
C6 C5 H5 119.3 . . ?
C5 C6 C7 120.6(6) . . ?
C5 C6 H6 119.7 . . ?
C7 C6 H6 119.7 . . ?
C8 C7 C6 118.7(6) . . ?
C8 C7 H7 120.7 . . ?
C6 C7 H7 120.7 . . ?
C7 C8 N3 131.3(6) . . ?
C7 C8 C3 121.2(5) . . ?
N3 C8 C3 107.5(5) . . ?
N2 C9 P1A 115.0(6) . . ?
N2 C9 P1B 116.4(5) . . ?
N2 C9 H9BC 108.2 . . ?
P1B C9 H9BC 108.2 . . ?
N2 C9 H9BD 108.2 . . ?
P1B C9 H9BD 108.2 . . ?
H9BC C9 H9BD 107.3 . . ?
N2 C9 H9AA 108.5 . . ?
P1A C9 H9AA 108.5 . . ?
N2 C9 H9AB 108.5 . . ?
P1A C9 H9AB 108.5 . . ?
H9AA C9 H9AB 107.5 . . ?
C13B C10B C11B 107.9(11) . . ?
C13B C10B C12B 106.5(10) . . ?
C11B C10B C12B 109.8(13) . . ?
C13B C10B P1B 117.6(9) . . ?
C11B C10B P1B 104.8(11) . . ?
C12B C10B P1B 110.0(9) . . ?
C10B C11B H11A 109.5 . . ?
C10B C11B H11B 109.5 . . ?
H11A C11B H11B 109.5 . . ?
C10B C11B H11C 109.5 . . ?
H11A C11B H11C 109.5 . . ?
H11B C11B H11C 109.5 . . ?
C10B C12B H12A 109.5 . . ?
C10B C12B H12B 109.5 . . ?
H12A C12B H12B 109.5 . . ?
C10B C12B H12C 109.5 . . ?
H12A C12B H12C 109.5 . . ?
H12B C12B H12C 109.5 . . ?
C10B C13B H13A 109.5 . . ?
C10B C13B H13B 109.5 . . ?
H13A C13B H13B 109.5 . . ?
C10B C13B H13C 109.5 . . ?
H13A C13B H13C 109.5 . . ?
H13B C13B H13C 109.5 . . ?
C16B C14B C17B 109.0(12) . . ?
C16B C14B C15B 109.7(10) . . ?
C17B C14B C15B 105.7(11) . . ?
C16B C14B P1B 118.1(9) . . ?
C17B C14B P1B 105.4(10) . . ?
C15B C14B P1B 108.2(8) . . ?
C14B C15B H15A 109.5 . . ?
C14B C15B H15B 109.5 . . ?
H15A C15B H15B 109.5 . . ?
C14B C15B H15C 109.5 . . ?
H15A C15B H15C 109.5 . . ?
H15B C15B H15C 109.5 . . ?
C14B C16B H16A 109.5 . . ?
C14B C16B H16B 109.5 . . ?
H16A C16B H16B 109.5 . . ?
C14B C16B H16C 109.5 . . ?
H16A C16B H16C 109.5 . . ?
H16B C16B H16C 109.5 . . ?
C14B C17B H17A 109.5 . . ?
C14B C17B H17B 109.5 . . ?
H17A C17B H17B 109.5 . . ?
C14B C17B H17C 109.5 . . ?
H17A C17B H17C 109.5 . . ?
H17B C17B H17C 109.5 . . ?
N3 C18B P2A 113.5(5) . . ?
N3 C18B P2B 116.3(5) . . ?
N3 C18B H18C 108.2 . . ?
P2B C18B H18C 108.2 . . ?
N3 C18B H18D 108.2 . . ?
P2B C18B H18D 108.2 . . ?
H18C C18B H18D 107.4 . . ?
N3 C18B H18A 108.9 . . ?
P2A C18B H18A 108.9 . . ?
N3 C18B H18B 108.9 . . ?
P2A C18B H18B 108.9 . . ?
H18A C18B H18B 107.7 . . ?
C22B C19B C21B 106.4(9) . . ?
C22B C19B C20B 107.5(9) . . ?
C21B C19B C20B 109.4(10) . . ?
C22B C19B P2B 116.9(9) . . ?
C21B C19B P2B 112.1(9) . . ?
C20B C19B P2B 104.4(8) . . ?
C19B C20B H20A 109.5 . . ?
C19B C20B H20B 109.5 . . ?
H20A C20B H20B 109.5 . . ?
C19B C20B H20C 109.5 . . ?
H20A C20B H20C 109.5 . . ?
H20B C20B H20C 109.5 . . ?
C19B C21B H21A 109.5 . . ?
C19B C21B H21B 109.5 . . ?
H21A C21B H21B 109.5 . . ?
C19B C21B H21C 109.5 . . ?
H21A C21B H21C 109.5 . . ?
H21B C21B H21C 109.5 . . ?
C19B C22B H22A 109.5 . . ?
C19B C22B H22B 109.5 . . ?
H22A C22B H22B 109.5 . . ?
C19B C22B H22C 109.5 . . ?
H22A C22B H22C 109.5 . . ?
H22B C22B H22C 109.5 . . ?
C26B C23B C24B 107.1(12) . . ?
C26B C23B C25B 108.1(11) . . ?
C24B C23B C25B 108.9(12) . . ?
C26B C23B P2B 106.2(9) . . ?
C24B C23B P2B 109.6(10) . . ?
C25B C23B P2B 116.6(9) . . ?
C23B C24B H24A 109.5 . . ?
C23B C24B H24B 109.5 . . ?
H24A C24B H24B 109.5 . . ?
C23B C24B H24C 109.5 . . ?
H24A C24B H24C 109.5 . . ?
H24B C24B H24C 109.5 . . ?
C23B C25B H25A 109.5 . . ?
C23B C25B H25B 109.5 . . ?
H25A C25B H25B 109.5 . . ?
C23B C25B H25C 109.5 . . ?
H25A C25B H25C 109.5 . . ?
H25B C25B H25C 109.5 . . ?
C23B C26B H26A 109.5 . . ?
C23B C26B H26B 109.5 . . ?
H26A C26B H26B 109.5 . . ?
C23B C26B H26C 109.5 . . ?
H26A C26B H26C 109.5 . . ?
H26B C26B H26C 109.5 . . ?
C18B P2A C19A 89.6(6) . . ?
C18B P2A C23A 108.3(7) . . ?
C19A P2A C23A 108.2(7) . . ?
C18B P2A Ni1 114.8(5) . . ?
C19A P2A Ni1 124.3(6) . . ?
C23A P2A Ni1 109.6(6) . . ?
C26A C23A C25A 109.4(12) . . ?
C26A C23A C24A 106.7(13) . . ?
C25A C23A C24A 108.1(12) . . ?
C26A C23A P2A 105.7(10) . . ?
C25A C23A P2A 117.1(9) . . ?
C24A C23A P2A 109.4(10) . . ?
C23A C26A H26D 109.5 . . ?
C23A C26A H26E 109.5 . . ?
H26D C26A H26E 109.5 . . ?
C23A C26A H26F 109.5 . . ?
H26D C26A H26F 109.5 . . ?
H26E C26A H26F 109.5 . . ?
C23A C24A H24D 109.5 . . ?
C23A C24A H24E 109.5 . . ?
H24D C24A H24E 109.5 . . ?
C23A C24A H24F 109.5 . . ?
H24D C24A H24F 109.5 . . ?
H24E C24A H24F 109.5 . . ?
C23A C25A H25D 109.5 . . ?
C23A C25A H25E 109.5 . . ?
H25D C25A H25E 109.5 . . ?
C23A C25A H25F 109.5 . . ?
H25D C25A H25F 109.5 . . ?
H25E C25A H25F 109.5 . . ?
C21A C19A C20A 109.0(10) . . ?
C21A C19A C22A 106.7(9) . . ?
C20A C19A C22A 107.4(10) . . ?
C21A C19A P2A 110.0(9) . . ?
C20A C19A P2A 106.1(8) . . ?
C22A C19A P2A 117.4(9) . . ?
C19A C20A H20D 109.5 . . ?
C19A C20A H20E 109.5 . . ?
H20D C20A H20E 109.5 . . ?
C19A C20A H20F 109.5 . . ?
H20D C20A H20F 109.5 . . ?
H20E C20A H20F 109.5 . . ?
C19A C22A H22D 109.5 . . ?
C19A C22A H22E 109.5 . . ?
H22D C22A H22E 109.5 . . ?
C19A C22A H22F 109.5 . . ?
H22D C22A H22F 109.5 . . ?
H22E C22A H22F 109.5 . . ?
C19A C21A H21D 109.5 . . ?
C19A C21A H21E 109.5 . . ?
H21D C21A H21E 109.5 . . ?
C19A C21A H21F 109.5 . . ?
H21D C21A H21F 109.5 . . ?
H21E C21A H21F 109.5 . . ?
C17A C14A C16A 110.8(12) . . ?
C17A C14A C15A 106.7(11) . . ?
C16A C14A C15A 108.7(10) . . ?
C17A C14A P1A 104.5(10) . . ?
C16A C14A P1A 115.2(9) . . ?
C15A C14A P1A 110.6(9) . . ?
C9 P1A C14A 105.1(6) . . ?
C9 P1A C10A 91.3(7) . . ?
C14A P1A C10A 108.8(8) . . ?
C9 P1A Ni1 116.7(7) . 2_566 ?
C14A P1A Ni1 109.7(7) . 2_566 ?
C10A P1A Ni1 122.9(5) . 2_566 ?
C11A C10A C12A 107.7(11) . . ?
C11A C10A C13A 107.1(11) . . ?
C12A C10A C13A 107.5(11) . . ?
C11A C10A P1A 106.1(10) . . ?
C12A C10A P1A 112.4(10) . . ?
C13A C10A P1A 115.7(10) . . ?
C10A C11A H11D 109.5 . . ?
C10A C11A H11E 109.5 . . ?
H11D C11A H11E 109.5 . . ?
C10A C11A H11F 109.5 . . ?
H11D C11A H11F 109.5 . . ?
H11E C11A H11F 109.5 . . ?
C10A C12A H12D 109.5 . . ?
C10A C12A H12E 109.5 . . ?
H12D C12A H12E 109.5 . . ?
C10A C12A H12F 109.5 . . ?
H12D C12A H12F 109.5 . . ?
H12E C12A H12F 109.5 . . ?
C10A C13A H13D 109.5 . . ?
C10A C13A H13E 109.5 . . ?
H13D C13A H13E 109.5 . . ?
C10A C13A H13F 109.5 . . ?
H13D C13A H13F 109.5 . . ?
H13E C13A H13F 109.5 . . ?
C14A C15A H15D 109.5 . . ?
C14A C15A H15E 109.5 . . ?
H15D C15A H15E 109.5 . . ?
C14A C15A H15F 109.5 . . ?
H15D C15A H15F 109.5 . . ?
H15E C15A H15F 109.5 . . ?
C14A C16A H16D 109.5 . . ?
C14A C16A H16E 109.5 . . ?
H16D C16A H16E 109.5 . . ?
C14A C16A H16F 109.5 . . ?
H16D C16A H16F 109.5 . . ?
H16E C16A H16F 109.5 . . ?
C14A C17A H17D 109.5 . . ?
C14A C17A H17E 109.5 . . ?
H17D C17A H17E 109.5 . . ?
C14A C17A H17F 109.5 . . ?
H17D C17A H17F 109.5 . . ?
H17E C17A H17F 109.5 . . ?

loop_
_geom_bond_atom_site_label_1
_geom_bond_atom_site_label_2
_geom_bond_distance
_geom_bond_site_symmetry_2
_geom_bond_publ_flag
Ni1 N1 1.854(4) . ?
Ni1 P1B 2.129(11) 2_566 ?
Ni1 P2B 2.164(11) . ?
Ni1 P2A 2.293(11) . ?
Ni1 P1A 2.307(12) 2_566 ?
P1B C14B 1.890(11) . ?
P1B C10B 1.923(11) . ?
P1B C9 2.017(13) . ?
P1B Ni1 2.129(11) 2_566 ?
P2B C23B 1.904(11) . ?
P2B C19B 1.919(11) . ?
P2B C18B 1.960(14) . ?
N1 N1 1.145(8) 2_566 ?
N2 C3 1.386(7) . ?
N2 C9 1.437(8) . ?
N2 B1 1.456(9) . ?
N3 C8 1.399(7) . ?
N3 B1 1.415(10) . ?
N3 C18B 1.448(8) . ?
B1 C2 1.569(10) . ?
C2 H2A 0.9800 . ?
C2 H2B 0.9800 . ?
C2 H2C 0.9800 . ?
C3 C4 1.400(8) . ?
C3 C8 1.410(9) . ?
C4 C5 1.376(8) . ?
C4 H4 0.9500 . ?
C5 C6 1.390(9) . ?
C5 H5 0.9500 . ?
C6 C7 1.395(8) . ?
C6 H6 0.9500 . ?
C7 C8 1.357(9) . ?
C7 H7 0.9500 . ?
C9 P1A 1.780(14) . ?
C9 H9BC 0.9900 . ?
C9 H9BD 0.9900 . ?
C9 H9AA 0.9900 . ?
C9 H9AB 0.9900 . ?
C10B C13B 1.542(12) . ?
C10B C11B 1.542(12) . ?
C10B C12B 1.543(12) . ?
C11B H11A 0.9800 . ?
C11B H11B 0.9800 . ?
C11B H11C 0.9800 . ?
C12B H12A 0.9800 . ?
C12B H12B 0.9800 . ?
C12B H12C 0.9800 . ?
C13B H13A 0.9800 . ?
C13B H13B 0.9800 . ?
C13B H13C 0.9800 . ?
C14B C16B 1.531(12) . ?
C14B C17B 1.532(12) . ?
C14B C15B 1.549(11) . ?
C15B H15A 0.9800 . ?
C15B H15B 0.9800 . ?
C15B H15C 0.9800 . ?
C16B H16A 0.9800 . ?
C16B H16B 0.9800 . ?
C16B H16C 0.9800 . ?
C17B H17A 0.9800 . ?
C17B H17B 0.9800 . ?
C17B H17C 0.9800 . ?
C18B P2A 1.859(14) . ?
C18B H18C 0.9900 . ?
C18B H18D 0.9900 . ?
C18B H18A 0.9900 . ?
C18B H18B 0.9900 . ?
C19B C22B 1.528(11) . ?
C19B C21B 1.530(11) . ?
C19B C20B 1.538(12) . ?
C20B H20A 0.9800 . ?
C20B H20B 0.9800 . ?
C20B H20C 0.9800 . ?
C21B H21A 0.9800 . ?
C21B H21B 0.9800 . ?
C21B H21C 0.9800 . ?
C22B H22A 0.9800 . ?
C22B H22B 0.9800 . ?
C22B H22C 0.9800 . ?
C23B C26B 1.523(12) . ?
C23B C24B 1.531(11) . ?
C23B C25B 1.532(11) . ?
C24B H24A 0.9800 . ?
C24B H24B 0.9800 . ?
C24B H24C 0.9800 . ?
C25B H25A 0.9800 . ?
C25B H25B 0.9800 . ?
C25B H25C 0.9800 . ?
C26B H26A 0.9800 . ?
C26B H26B 0.9800 . ?
C26B H26C 0.9800 . ?
P2A C19A 1.896(11) . ?
P2A C23A 1.906(11) . ?
C23A C26A 1.525(12) . ?
C23A C25A 1.533(11) . ?
C23A C24A 1.539(12) . ?
C26A H26D 0.9800 . ?
C26A H26E 0.9800 . ?
C26A H26F 0.9800 . ?
C24A H24D 0.9800 . ?
C24A H24E 0.9800 . ?
C24A H24F 0.9800 . ?
C25A H25D 0.9800 . ?
C25A H25E 0.9800 . ?
C25A H25F 0.9800 . ?
C19A C21A 1.528(11) . ?
C19A C20A 1.539(12) . ?
C19A C22A 1.539(11) . ?
C20A H20D 0.9800 . ?
C20A H20E 0.9800 . ?
C20A H20F 0.9800 . ?
C22A H22D 0.9800 . ?
C22A H22E 0.9800 . ?
C22A H22F 0.9800 . ?
C21A H21D 0.9800 . ?
C21A H21E 0.9800 . ?
C21A H21F 0.9800 . ?
C14A C17A 1.529(12) . ?
C14A C16A 1.537(12) . ?
C14A C15A 1.538(11) . ?
C14A P1A 1.903(11) . ?
P1A C10A 1.915(12) . ?
P1A Ni1 2.307(12) 2_566 ?
C10A C11A 1.537(12) . ?
C10A C12A 1.540(12) . ?
C10A C13A 1.546(12) . ?
C11A H11D 0.9800 . ?
C11A H11E 0.9800 . ?
C11A H11F 0.9800 . ?
C12A H12D 0.9800 . ?
C12A H12E 0.9800 . ?
C12A H12F 0.9800 . ?
C13A H13D 0.9800 . ?
C13A H13E 0.9800 . ?
C13A H13F 0.9800 . ?
C15A H15D 0.9800 . ?
C15A H15E 0.9800 . ?
C15A H15F 0.9800 . ?
C16A H16D 0.9800 . ?
C16A H16E 0.9800 . ?
C16A H16F 0.9800 . ?
C17A H17D 0.9800 . ?
C17A H17E 0.9800 . ?
C17A H17F 0.9800 . ?

loop_
_geom_torsion_atom_site_label_1
_geom_torsion_atom_site_label_2
_geom_torsion_atom_site_label_3
_geom_torsion_atom_site_label_4
_geom_torsion
_geom_torsion_site_symmetry_1
_geom_torsion_site_symmetry_2
_geom_torsion_site_symmetry_3
_geom_torsion_site_symmetry_4
_geom_torsion_publ_flag
C8 N3 B1 N2 -6.5(6) . . . . ?
C18B N3 B1 N2 173.5(5) . . . . ?
C8 N3 B1 C2 166.8(6) . . . . ?
C18B N3 B1 C2 -13.2(10) . . . . ?
C3 N2 B1 N3 6.0(6) . . . . ?
C9 N2 B1 N3 -174.8(5) . . . . ?
C3 N2 B1 C2 -167.5(6) . . . . ?
C9 N2 B1 C2 11.7(9) . . . . ?
C9 N2 C3 C4 -7.2(8) . . . . ?
B1 N2 C3 C4 172.1(5) . . . . ?
C9 N2 C3 C8 177.4(4) . . . . ?
B1 N2 C3 C8 -3.3(5) . . . . ?
N2 C3 C4 C5 -175.7(5) . . . . ?
C8 C3 C4 C5 -0.7(7) . . . . ?
C3 C4 C5 C6 -0.2(8) . . . . ?
C4 C5 C6 C7 0.7(9) . . . . ?
C5 C6 C7 C8 -0.2(8) . . . . ?
C6 C7 C8 N3 176.7(5) . . . . ?
C6 C7 C8 C3 -0.7(8) . . . . ?
B1 N3 C8 C7 -173.0(6) . . . . ?
C18B N3 C8 C7 6.9(8) . . . . ?
B1 N3 C8 C3 4.7(6) . . . . ?
C18B N3 C8 C3 -175.4(4) . . . . ?
N2 C3 C8 C7 177.2(5) . . . . ?
C4 C3 C8 C7 1.3(8) . . . . ?
N2 C3 C8 N3 -0.8(5) . . . . ?
C4 C3 C8 N3 -176.7(4) . . . . ?
C3 N2 C9 P1A -77.0(7) . . . . ?
B1 N2 C9 P1A 103.9(7) . . . . ?
C3 N2 C9 P1B -67.3(7) . . . . ?
B1 N2 C9 P1B 113.7(6) . . . . ?
C10B P1B C14B C16B 39.0(12) . . . . ?
C9 P1B C14B C16B -62.9(12) . . . . ?
Ni1 P1B C14B C16B 176.7(10) 2_566 . . . ?
C10B P1B C14B C17B 161.0(10) . . . . ?
C9 P1B C14B C17B 59.1(10) . . . . ?
Ni1 P1B C14B C17B -61.2(10) 2_566 . . . ?
C10B P1B C14B C15B -86.3(10) . . . . ?
C9 P1B C14B C15B 171.8(9) . . . . ?
Ni1 P1B C14B C15B 51.4(10) 2_566 . . . ?
C8 N3 C18B P2A 79.5(7) . . . . ?
B1 N3 C18B P2A -100.6(7) . . . . ?
C8 N3 C18B P2B 66.3(7) . . . . ?
B1 N3 C18B P2B -113.8(7) . . . . ?
N3 C18B P2A C19A -165.4(7) . . . . ?
N3 C18B P2A C23A 85.5(8) . . . . ?
N3 C18B P2A Ni1 -37.2(8) . . . . ?
C18B P2A C19A C21A -165.6(9) . . . . ?
C23A P2A C19A C21A -56.5(11) . . . . ?
Ni1 P2A C19A C21A 74.1(11) . . . . ?
C18B P2A C19A C20A 76.7(8) . . . . ?
C23A P2A C19A C20A -174.2(8) . . . . ?
Ni1 P2A C19A C20A -43.6(10) . . . . ?
C18B P2A C19A C22A -43.4(9) . . . . ?
C23A P2A C19A C22A 65.8(11) . . . . ?
Ni1 P2A C19A C22A -163.6(8) . . . . ?
N2 C9 P1A C14A -87.9(8) . . . . ?
N2 C9 P1A C10A 162.2(6) . . . . ?
N2 C9 P1A Ni1 33.9(8) . . . 2_566 ?
